data_7020331
loop_
_publ_author_name
'Safko, Jason P.'
'Kuperstock, Jacob E.'
'McCullough, Shannon M.'
'Noviello, Andrew M.'
'Li, Xiaobo'
'Killarney, James P.'
'Murphy, Caitlin'
'Patterson, Howard H.'
'Bayse, Craig A.'
'Pike, Robert D.'

_publ_section_title
;
 Network formation and photoluminescence in copper(I) halide complexes
 with substituted piperazine ligands.
;
_journal_issue 38
_journal_name_full 'Dalton transactions (Cambridge, England : 2003)'
_journal_page_first 11663
_journal_page_last 11674
_journal_paper_doi 10.1039/c2dt31241g
_journal_volume 41
_journal_year 2012
_chemical_formula_moiety 'C10 H24 Br4 Cu4 N4'
_chemical_formula_sum 'C10 H24 Br4 Cu4 N4'
_chemical_formula_weight 774.13
_chemical_name_systematic
;
?
;
_space_group_IT_number 43
_symmetry_cell_setting orthorhombic
_symmetry_space_group_name_Hall 'F 2 -2d'
_symmetry_space_group_name_H-M 'F d d 2'
_atom_sites_solution_hydrogens geom
_atom_sites_solution_primary direct
_atom_sites_solution_secondary difmap
_audit_creation_method SHELXL-97
_cell_angle_alpha 90.00
_cell_angle_beta 90.00
_cell_angle_gamma 90.00
_cell_formula_units_Z 16
_cell_length_a 33.4094(14)
_cell_length_b 37.0836(16)
_cell_length_c 6.5516(3)
_cell_measurement_reflns_used 9041
_cell_measurement_temperature 100(2)
_cell_measurement_theta_max 70.74
_cell_measurement_theta_min 2.65
_cell_volume 8117.0(6)
_computing_cell_refinement 'SAINTPLUS (Bruker AXS, 2004)'
_computing_data_collection 'APEX2 (Bruker AXS, 2004)'
_computing_data_reduction SAINTPLUS
_computing_molecular_graphics 'ORTEP3 (Farrugia, 1997)'
_computing_publication_material 'SHELXL97 (Sheldrick, 1997)'
_computing_structure_refinement 'XSHELL (Bruker, 2004)'
_computing_structure_solution 'SHELXS97 (Sheldrick, 1997)'
_diffrn_ambient_temperature 100(2)
_diffrn_measured_fraction_theta_full 0.990
_diffrn_measured_fraction_theta_max 0.990
_diffrn_measurement_device_type 'Bruker SMART Apex II CCD'
_diffrn_measurement_method '\w and \y'
_diffrn_radiation_monochromator graphite
_diffrn_radiation_source 'fine-focus sealed tube'
_diffrn_radiation_type CuK\a
_diffrn_radiation_wavelength 1.54178
_diffrn_reflns_av_R_equivalents 0.0394
_diffrn_reflns_av_sigmaI/netI 0.0312
_diffrn_reflns_limit_h_max 39
_diffrn_reflns_limit_h_min -39
_diffrn_reflns_limit_k_max 44
_diffrn_reflns_limit_k_min -44
_diffrn_reflns_limit_l_max 7
_diffrn_reflns_limit_l_min -6
_diffrn_reflns_number 33694
_diffrn_reflns_theta_full 66.93
_diffrn_reflns_theta_max 66.93
_diffrn_reflns_theta_min 3.56
_diffrn_standards_number 0
_exptl_absorpt_coefficient_mu 13.933
_exptl_absorpt_correction_T_max 0.2748
_exptl_absorpt_correction_T_min 0.1196
_exptl_absorpt_correction_type numerical
_exptl_absorpt_process_details 'SADABS (Sheldrick, 2004)'
_exptl_crystal_colour yellow
_exptl_crystal_density_diffrn 2.534
_exptl_crystal_density_method 'not measured'
_exptl_crystal_description prism
_exptl_crystal_F_000 5888
_exptl_crystal_size_max 0.27
_exptl_crystal_size_mid 0.17
_exptl_crystal_size_min 0.12
_refine_diff_density_max 0.628
_refine_diff_density_min -0.823
_refine_diff_density_rms 0.073
_refine_ls_abs_structure_details 'Flack H D (1983), Acta Cryst. A39, 876-881'
_refine_ls_abs_structure_Flack 0.01(3)
_refine_ls_extinction_coef 0.000063(3)
_refine_ls_extinction_expression Fc^*^=kFc[1+0.001xFc^2^\l^3^/sin(2\q)]^-1/4^
_refine_ls_extinction_method SHELXL
_refine_ls_goodness_of_fit_ref 1.089
_refine_ls_hydrogen_treatment constr
_refine_ls_matrix_type full
_refine_ls_number_parameters 202
_refine_ls_number_reflns 3171
_refine_ls_number_restraints 1
_refine_ls_restrained_S_all 1.089
_refine_ls_R_factor_all 0.0249
_refine_ls_R_factor_gt 0.0247
_refine_ls_shift/su_max 0.002
_refine_ls_shift/su_mean 0.000
_refine_ls_structure_factor_coef Fsqd
_refine_ls_weighting_details 'calc w=1/[\s^2^(Fo^2^)+(0.0146P)^2^+56.2456P] where P=(Fo^2^+2Fc^2^)/3'
_refine_ls_weighting_scheme calc
_refine_ls_wR_factor_gt 0.0572
_refine_ls_wR_factor_ref 0.0573
_reflns_number_gt 3145
_reflns_number_total 3171
_reflns_threshold_expression >2sigma(I)
_cod_data_source_file c2dt31241g.txt
_cod_data_source_block fdd2
_cod_original_sg_symbol_H-M Fdd2
_cod_database_code 7020331

loop_
_symmetry_equiv_pos_as_xyz
'x, y, z'
'-x, -y, z'
'x+1/4, -y+1/4, z+1/4'
'-x+1/4, y+1/4, z+1/4'
'x, y+1/2, z+1/2'
'-x, -y+1/2, z+1/2'
'x+1/4, -y+3/4, z+3/4'
'-x+1/4, y+3/4, z+3/4'
'x+1/2, y, z+1/2'
'-x+1/2, -y, z+1/2'
'x+3/4, -y+1/4, z+3/4'
'-x+3/4, y+1/4, z+3/4'
'x+1/2, y+1/2, z'
'-x+1/2, -y+1/2, z'
'x+3/4, -y+3/4, z+1/4'
'-x+3/4, y+3/4, z+1/4'

loop_
_atom_site_label
_atom_site_type_symbol
_atom_site_fract_x
_atom_site_fract_y
_atom_site_fract_z
_atom_site_U_iso_or_equiv
_atom_site_adp_type
_atom_site_occupancy
_atom_site_symmetry_multiplicity
_atom_site_calc_flag
_atom_site_refinement_flags
Br1 Br 0.876421(14) 0.169087(12) 0.64007(8) 0.03659(12) Uani 1 1 d .
Br2 Br 0.949493(15) 0.183599(14) 0.13781(10) 0.04622(14) Uani 1 1 d .
Br3 Br 0.84655(3) 0.118900(14) 0.14166(12) 0.0820(3) Uani 1 1 d .
Br4 Br 0.838208(13) 0.228665(12) 0.14252(9) 0.03739(13) Uani 1 1 d .
Cu1 Cu 0.90787(2) 0.10187(2) 0.60097(18) 0.0574(2) Uani 1 1 d .
Cu2 Cu 0.89799(2) 0.214296(19) 0.35952(14) 0.0481(2) Uani 1 1 d .
Cu3 Cu 0.82520(2) 0.16924(2) 0.34355(15) 0.0521(2) Uani 1 1 d .
Cu4 Cu 0.88127(3) 0.17262(3) 0.02435(16) 0.0587(2) Uani 1 1 d .
N1 N 0.86643(13) 0.07097(10) 0.7164(7) 0.0402(10) Uani 1 1 d .
H1 H 0.8505 0.0857 0.7978 0.048 Uiso 1 1 calc R
N2 N 0.92771(11) 0.25396(10) 0.5302(7) 0.0355(9) Uani 1 1 d .
N3 N 0.96048(12) 0.11430(12) 0.4915(8) 0.0473(11) Uani 1 1 d .
H3 H 0.9564 0.1308 0.3868 0.057 Uiso 1 1 calc R
N4 N 0.76801(12) 0.17791(10) 0.4690(7) 0.0391(10) Uani 1 1 d .
C1 C 0.83981(16) 0.05539(13) 0.5587(9) 0.0452(12) Uani 1 1 d .
H1A H 0.8558 0.0399 0.4666 0.054 Uiso 1 1 calc R
H1B H 0.8283 0.0751 0.4758 0.054 Uiso 1 1 calc R
C2 C 0.80608(14) 0.03326(13) 0.6502(10) 0.0454(12) Uani 1 1 d .
H2A H 0.7886 0.0491 0.7332 0.054 Uiso 1 1 calc R
H2B H 0.7897 0.0227 0.5394 0.054 Uiso 1 1 calc R
C3 C 0.90297(16) 0.27038(13) 0.6915(8) 0.0418(12) Uani 1 1 d .
H3A H 0.9198 0.2865 0.7764 0.050 Uiso 1 1 calc R
H3B H 0.8920 0.2512 0.7806 0.050 Uiso 1 1 calc R
C4 C 0.88123(14) 0.04190(13) 0.8487(9) 0.0417(11) Uani 1 1 d .
H4A H 0.8977 0.0524 0.9595 0.050 Uiso 1 1 calc R
H4B H 0.8985 0.0256 0.7681 0.050 Uiso 1 1 calc R
C5 C 0.96228(15) 0.23577(14) 0.6284(11) 0.0536(14) Uani 1 1 d .
H5A H 0.9526 0.2189 0.7322 0.080 Uiso 1 1 calc R
H5B H 0.9795 0.2539 0.6928 0.080 Uiso 1 1 calc R
H5C H 0.9776 0.2226 0.5249 0.080 Uiso 1 1 calc R
C6 C 0.98111(16) 0.08288(15) 0.4012(11) 0.0508(13) Uani 1 1 d .
H6A H 1.0058 0.0909 0.3312 0.061 Uiso 1 1 calc R
H6B H 0.9635 0.0713 0.2989 0.061 Uiso 1 1 calc R
C7 C 0.99152(15) 0.05617(12) 0.5670(10) 0.0459(13) Uani 1 1 d .
H7A H 0.9666 0.0479 0.6343 0.055 Uiso 1 1 calc R
H7B H 1.0047 0.0349 0.5053 0.055 Uiso 1 1 calc R
C8 C 0.74922(16) 0.14505(14) 0.5541(9) 0.0464(12) Uani 1 1 d .
H8A H 0.7250 0.1519 0.6319 0.056 Uiso 1 1 calc R
H8B H 0.7681 0.1334 0.6499 0.056 Uiso 1 1 calc R
C9 C 0.98781(14) 0.13141(12) 0.6399(12) 0.0489(13) Uani 1 1 d .
H9A H 0.9745 0.1526 0.7023 0.059 Uiso 1 1 calc R
H9B H 1.0122 0.1399 0.5688 0.059 Uiso 1 1 calc R
C10 C 0.77422(18) 0.20391(16) 0.6385(13) 0.0609(15) Uani 1 1 d .
H10A H 0.7482 0.2115 0.6929 0.091 Uiso 1 1 calc R
H10B H 0.7887 0.2250 0.5876 0.091 Uiso 1 1 calc R
H10C H 0.7898 0.1924 0.7471 0.091 Uiso 1 1 calc R

loop_
_atom_site_aniso_label
_atom_site_aniso_U_11
_atom_site_aniso_U_22
_atom_site_aniso_U_33
_atom_site_aniso_U_23
_atom_site_aniso_U_13
_atom_site_aniso_U_12
Br1 0.0443(2) 0.0365(2) 0.0289(3) 0.0031(2) 0.0008(2) 0.00390(17)
Br2 0.0411(2) 0.0612(3) 0.0364(3) 0.0019(3) 0.0055(2) 0.0088(2)
Br3 0.1550(7) 0.0319(2) 0.0591(5) -0.0115(3) 0.0602(5) -0.0164(3)
Br4 0.0372(2) 0.0365(2) 0.0385(3) 0.0006(2) -0.0012(2) -0.00204(17)
Cu1 0.0477(4) 0.0484(4) 0.0761(7) 0.0013(4) 0.0179(5) -0.0055(3)
Cu2 0.0526(4) 0.0454(4) 0.0463(5) -0.0079(4) -0.0031(4) 0.0009(3)
Cu3 0.0474(4) 0.0548(4) 0.0540(6) -0.0122(4) 0.0083(4) 0.0036(3)
Cu4 0.0647(5) 0.0665(5) 0.0451(6) -0.0018(4) 0.0043(4) -0.0135(4)
N1 0.045(2) 0.0283(18) 0.047(3) -0.0018(17) 0.0103(19) 0.0025(16)
N2 0.0375(19) 0.0321(18) 0.037(3) 0.0036(16) -0.0019(17) -0.0011(15)
N3 0.041(2) 0.041(2) 0.060(3) 0.013(2) 0.007(2) 0.0045(18)
N4 0.036(2) 0.0337(18) 0.047(3) -0.0057(17) 0.0087(18) 0.0002(16)
C1 0.050(3) 0.040(2) 0.046(3) 0.009(2) -0.002(2) 0.005(2)
C2 0.035(2) 0.050(3) 0.051(3) 0.016(3) -0.005(3) 0.0060(19)
C3 0.055(3) 0.039(2) 0.032(3) -0.0003(19) 0.001(2) -0.004(2)
C4 0.042(2) 0.041(2) 0.042(3) -0.006(2) -0.007(2) -0.0005(19)
C5 0.048(3) 0.052(3) 0.061(4) 0.013(3) -0.019(3) 0.004(2)
C6 0.042(3) 0.063(3) 0.047(3) -0.011(3) 0.004(3) 0.002(2)
C7 0.044(3) 0.033(2) 0.062(4) -0.011(2) 0.001(3) -0.0002(19)
C8 0.047(3) 0.051(3) 0.042(3) 0.011(2) 0.006(2) 0.000(2)
C9 0.045(2) 0.031(2) 0.070(4) -0.006(3) 0.012(3) 0.0006(18)
C10 0.056(3) 0.065(3) 0.061(4) -0.023(4) 0.005(3) -0.002(2)

loop_
_atom_type_symbol
_atom_type_description
_atom_type_scat_dispersion_real
_atom_type_scat_dispersion_imag
_atom_type_scat_source
C C 0.0181 0.0091 'International Tables Vol C Tables 4.2.6.8 and 6.1.1.4'
H H 0.0000 0.0000 'International Tables Vol C Tables 4.2.6.8 and 6.1.1.4'
N N 0.0311 0.0180 'International Tables Vol C Tables 4.2.6.8 and 6.1.1.4'
Cu Cu -1.9646 0.5888 'International Tables Vol C Tables 4.2.6.8 and 6.1.1.4'
Br Br -0.6763 1.2805 'International Tables Vol C Tables 4.2.6.8 and 6.1.1.4'

loop_
_geom_angle_atom_site_label_1
_geom_angle_atom_site_label_2
_geom_angle_atom_site_label_3
_geom_angle
_geom_angle_site_symmetry_1
_geom_angle_site_symmetry_3
Cu4 Br1 Cu3 142.20(4) 1_556 .
Cu4 Br1 Cu2 130.99(3) 1_556 .
Cu3 Br1 Cu2 69.51(3) . .
Cu4 Br1 Cu1 96.70(4) 1_556 .
Cu3 Br1 Cu1 100.77(3) . .
Cu2 Br1 Cu1 114.79(3) . .
Cu4 Br2 Cu2 67.19(3) . .
Cu3 Br3 Cu4 71.22(3) . .
Cu2 Br4 Cu3 70.51(3) . .
Cu2 Br4 Cu4 64.26(3) . .
Cu3 Br4 Cu4 64.76(3) . .
N1 Cu1 N3 156.91(18) . .
N1 Cu1 Br1 103.18(12) . .
N3 Cu1 Br1 99.56(13) . .
N2 Cu2 Br4 122.01(11) . .
N2 Cu2 Br2 107.47(11) . .
Br4 Cu2 Br2 108.21(4) . .
N2 Cu2 Br1 101.97(12) . .
Br4 Cu2 Br1 108.55(3) . .
Br2 Cu2 Br1 107.83(3) . .
N2 Cu2 Cu4 156.68(12) . .
Br4 Cu2 Cu4 60.26(3) . .
Br2 Cu2 Cu4 54.81(3) . .
Br1 Cu2 Cu4 98.44(3) . .
N2 Cu2 Cu3 143.68(12) . .
Br4 Cu2 Cu3 56.25(3) . .
Br2 Cu2 Cu3 106.62(3) . .
Br1 Cu2 Cu3 55.23(3) . .
Cu4 Cu2 Cu3 59.00(3) . .
N4 Cu3 Br3 127.21(12) . .
N4 Cu3 Br1 107.90(13) . .
Br3 Cu3 Br1 102.46(4) . .
N4 Cu3 Br4 102.70(12) . .
Br3 Cu3 Br4 109.29(4) . .
Br1 Cu3 Br4 105.73(3) . .
N4 Cu3 Cu4 152.74(13) . .
Br3 Cu3 Cu4 54.94(3) . .
Br1 Cu3 Cu4 96.77(3) . .
Br4 Cu3 Cu4 58.31(3) . .
N4 Cu3 Cu2 130.35(11) . .
Br3 Cu3 Cu2 102.43(4) . .
Br1 Cu3 Cu2 55.27(3) . .
Br4 Cu3 Cu2 53.24(2) . .
Cu4 Cu3 Cu2 56.78(3) . .
Br3 Cu4 Br2 119.21(5) . .
Br3 Cu4 Br1 104.01(4) . 1_554
Br2 Cu4 Br1 111.93(4) . 1_554
Br3 Cu4 Br4 106.98(4) . .
Br2 Cu4 Br4 106.79(4) . .
Br1 Cu4 Br4 107.31(4) 1_554 .
Br3 Cu4 Cu2 107.82(4) . .
Br2 Cu4 Cu2 58.00(3) . .
Br1 Cu4 Cu2 147.15(4) 1_554 .
Br4 Cu4 Cu2 55.48(3) . .
Br3 Cu4 Cu3 53.84(3) . .
Br2 Cu4 Cu3 113.88(4) . .
Br1 Cu4 Cu3 134.14(5) 1_554 .
Br4 Cu4 Cu3 56.93(3) . .
Cu2 Cu4 Cu3 64.22(3) . .
C4 N1 C1 109.1(4) . .
C4 N1 Cu1 114.9(3) . .
C1 N1 Cu1 112.7(3) . .
C4 N1 H1 106.5 . .
C1 N1 H1 106.5 . .
Cu1 N1 H1 106.5 . .
C3 N2 C2 108.3(4) . 12_654
C3 N2 C5 108.3(5) . .
C2 N2 C5 107.3(4) 12_654 .
C3 N2 Cu2 114.0(3) . .
C2 N2 Cu2 112.4(3) 12_654 .
C5 N2 Cu2 106.3(3) . .
C9 N3 C6 108.3(4) . .
C9 N3 Cu1 114.6(4) . .
C6 N3 Cu1 112.4(3) . .
C9 N3 H3 107.1 . .
C6 N3 H3 107.1 . .
Cu1 N3 H3 107.1 . .
C7 N4 C8 109.5(4) 11_454 .
C7 N4 C10 109.5(4) 11_454 .
C8 N4 C10 108.2(5) . .
C7 N4 Cu3 110.3(3) 11_454 .
C8 N4 Cu3 114.0(3) . .
C10 N4 Cu3 105.3(3) . .
N1 C1 C2 112.4(5) . .
N1 C1 H1A 109.1 . .
C2 C1 H1A 109.1 . .
N1 C1 H1B 109.1 . .
C2 C1 H1B 109.1 . .
H1A C1 H1B 107.9 . .
N2 C2 C1 110.6(4) 16_645 .
N2 C2 H2A 109.5 16_645 .
C1 C2 H2A 109.5 . .
N2 C2 H2B 109.5 16_645 .
C1 C2 H2B 109.5 . .
H2A C2 H2B 108.1 . .
N2 C3 C4 110.6(4) . 12_654
N2 C3 H3A 109.5 . .
C4 C3 H3A 109.5 12_654 .
N2 C3 H3B 109.5 . .
C4 C3 H3B 109.5 12_654 .
H3A C3 H3B 108.1 . .
N1 C4 C3 111.6(4) . 16_645
N1 C4 H4A 109.3 . .
C3 C4 H4A 109.3 16_645 .
N1 C4 H4B 109.3 . .
C3 C4 H4B 109.3 16_645 .
H4A C4 H4B 108.0 . .
N2 C5 H5A 109.5 . .
N2 C5 H5B 109.5 . .
H5A C5 H5B 109.5 . .
N2 C5 H5C 109.5 . .
H5A C5 H5C 109.5 . .
H5B C5 H5C 109.5 . .
N3 C6 C7 109.7(5) . .
N3 C6 H6A 109.7 . .
C7 C6 H6A 109.7 . .
N3 C6 H6B 109.7 . .
C7 C6 H6B 109.7 . .
H6A C6 H6B 108.2 . .
N4 C7 C6 111.4(4) 3 .
N4 C7 H7A 109.3 3 .
C6 C7 H7A 109.3 . .
N4 C7 H7B 109.3 3 .
C6 C7 H7B 109.3 . .
H7A C7 H7B 108.0 . .
N4 C8 C9 112.0(5) . 11_454
N4 C8 H8A 109.2 . .
C9 C8 H8A 109.2 11_454 .
N4 C8 H8B 109.2 . .
C9 C8 H8B 109.2 11_454 .
H8A C8 H8B 107.9 . .
N3 C9 C8 110.3(4) . 3
N3 C9 H9A 109.6 . .
C8 C9 H9A 109.6 3 .
N3 C9 H9B 109.6 . .
C8 C9 H9B 109.6 3 .
H9A C9 H9B 108.1 . .
N4 C10 H10A 109.5 . .
N4 C10 H10B 109.5 . .
H10A C10 H10B 109.5 . .
N4 C10 H10C 109.5 . .
H10A C10 H10C 109.5 . .
H10B C10 H10C 109.5 . .

loop_
_geom_bond_atom_site_label_1
_geom_bond_atom_site_label_2
_geom_bond_distance
_geom_bond_site_symmetry_2
Br1 Cu4 2.5262(12) 1_556
Br1 Cu3 2.5889(11) .
Br1 Cu2 2.5901(10) .
Br1 Cu1 2.7170(9) .
Br2 Cu4 2.4317(11) .
Br2 Cu2 2.5232(10) .
Br3 Cu3 2.3965(10) .
Br3 Cu4 2.4298(11) .
Br4 Cu2 2.5088(9) .
Br4 Cu3 2.6038(10) .
Br4 Cu4 2.6438(11) .
Cu1 N1 1.950(4) .
Cu1 N3 1.954(4) .
Cu2 N2 2.097(4) .
Cu2 Cu4 2.7427(13) .
Cu2 Cu3 2.9522(11) .
Cu3 N4 2.105(4) .
Cu3 Cu4 2.8104(13) .
Cu4 Br1 2.5262(12) 1_554
N1 C4 1.469(7) .
N1 C1 1.481(7) .
N1 H1 0.9300 .
N2 C3 1.474(6) .
N2 C2 1.483(6) 12_654
N2 C5 1.484(6) .
N3 C9 1.477(8) .
N3 C6 1.477(7) .
N3 H3 0.9300 .
N4 C7 1.457(7) 11_454
N4 C8 1.479(6) .
N4 C10 1.485(8) .
C1 C2 1.518(7) .
C1 H1A 0.9900 .
C1 H1B 0.9900 .
C2 N2 1.483(6) 16_645
C2 H2A 0.9900 .
C2 H2B 0.9900 .
C3 C4 1.520(7) 12_654
C3 H3A 0.9900 .
C3 H3B 0.9900 .
C4 C3 1.520(7) 16_645
C4 H4A 0.9900 .
C4 H4B 0.9900 .
C5 H5A 0.9800 .
C5 H5B 0.9800 .
C5 H5C 0.9800 .
C6 C7 1.511(9) .
C6 H6A 0.9900 .
C6 H6B 0.9900 .
C7 N4 1.457(7) 3
C7 H7A 0.9900 .
C7 H7B 0.9900 .
C8 C9 1.505(9) 11_454
C8 H8A 0.9900 .
C8 H8B 0.9900 .
C9 C8 1.505(9) 3
C9 H9A 0.9900 .
C9 H9B 0.9900 .
C10 H10A 0.9800 .
C10 H10B 0.9800 .
C10 H10C 0.9800 .

loop_
_geom_torsion_atom_site_label_1
_geom_torsion_atom_site_label_2
_geom_torsion_atom_site_label_3
_geom_torsion_atom_site_label_4
_geom_torsion
_geom_torsion_site_symmetry_1
_geom_torsion_site_symmetry_4
Cu4 Br1 Cu1 N1 69.59(15) 1_556 .
Cu3 Br1 Cu1 N1 -76.73(15) . .
Cu2 Br1 Cu1 N1 -148.99(15) . .
Cu4 Br1 Cu1 N3 -106.40(17) 1_556 .
Cu3 Br1 Cu1 N3 107.27(16) . .
Cu2 Br1 Cu1 N3 35.02(17) . .
Cu3 Br4 Cu2 N2 -136.48(14) . .
Cu4 Br4 Cu2 N2 152.88(14) . .
Cu3 Br4 Cu2 Br2 98.18(4) . .
Cu4 Br4 Cu2 Br2 27.55(3) . .
Cu3 Br4 Cu2 Br1 -18.59(3) . .
Cu4 Br4 Cu2 Br1 -89.23(4) . .
Cu3 Br4 Cu2 Cu4 70.63(3) . .
Cu4 Br4 Cu2 Cu3 -70.63(3) . .
Cu4 Br2 Cu2 N2 -162.94(12) . .
Cu4 Br2 Cu2 Br4 -29.43(4) . .
Cu4 Br2 Cu2 Br1 87.81(4) . .
Cu4 Br2 Cu2 Cu3 29.76(4) . .
Cu4 Br1 Cu2 N2 6.38(12) 1_556 .
Cu3 Br1 Cu2 N2 148.82(11) . .
Cu1 Br1 Cu2 N2 -118.48(11) . .
Cu4 Br1 Cu2 Br4 -123.61(5) 1_556 .
Cu3 Br1 Cu2 Br4 18.83(3) . .
Cu1 Br1 Cu2 Br4 111.53(4) . .
Cu4 Br1 Cu2 Br2 119.37(5) 1_556 .
Cu3 Br1 Cu2 Br2 -98.19(4) . .
Cu1 Br1 Cu2 Br2 -5.49(5) . .
Cu4 Br1 Cu2 Cu4 175.02(6) 1_556 .
Cu3 Br1 Cu2 Cu4 -42.54(3) . .
Cu1 Br1 Cu2 Cu4 50.16(4) . .
Cu4 Br1 Cu2 Cu3 -142.44(5) 1_556 .
Cu1 Br1 Cu2 Cu3 92.70(4) . .
Cu4 Br3 Cu3 N4 146.17(17) . .
Cu4 Br3 Cu3 Br1 -89.57(4) . .
Cu4 Br3 Cu3 Br4 22.24(4) . .
Cu4 Br3 Cu3 Cu2 -32.86(4) . .
Cu4 Br1 Cu3 N4 4.19(13) 1_556 .
Cu2 Br1 Cu3 N4 -127.16(12) . .
Cu1 Br1 Cu3 N4 120.22(12) . .
Cu4 Br1 Cu3 Br3 -132.05(5) 1_556 .
Cu2 Br1 Cu3 Br3 96.61(4) . .
Cu1 Br1 Cu3 Br3 -16.01(4) . .
Cu4 Br1 Cu3 Br4 113.51(6) 1_556 .
Cu2 Br1 Cu3 Br4 -17.84(3) . .
Cu1 Br1 Cu3 Br4 -130.45(3) . .
Cu4 Br1 Cu3 Cu4 172.43(6) 1_556 .
Cu2 Br1 Cu3 Cu4 41.09(3) . .
Cu1 Br1 Cu3 Cu4 -71.53(4) . .
Cu4 Br1 Cu3 Cu2 131.34(6) 1_556 .
Cu1 Br1 Cu3 Cu2 -112.62(3) . .
Cu2 Br4 Cu3 N4 131.31(13) . .
Cu4 Br4 Cu3 N4 -158.72(13) . .
Cu2 Br4 Cu3 Br3 -91.32(4) . .
Cu4 Br4 Cu3 Br3 -21.35(4) . .
Cu2 Br4 Cu3 Br1 18.31(3) . .
Cu4 Br4 Cu3 Br1 88.28(4) . .
Cu2 Br4 Cu3 Cu4 -69.97(3) . .
Cu4 Br4 Cu3 Cu2 69.97(3) . .
N2 Cu2 Cu3 N4 25.6(3) . .
Br4 Cu2 Cu3 N4 -74.05(17) . .
Br2 Cu2 Cu3 N4 -175.17(17) . .
Br1 Cu2 Cu3 N4 84.35(17) . .
Cu4 Cu2 Cu3 N4 -146.92(18) . .
N2 Cu2 Cu3 Br3 -155.44(19) . .
Br4 Cu2 Cu3 Br3 104.93(5) . .
Br2 Cu2 Cu3 Br3 3.82(5) . .
Br1 Cu2 Cu3 Br3 -96.66(4) . .
Cu4 Cu2 Cu3 Br3 32.06(4) . .
N2 Cu2 Cu3 Br1 -58.78(19) . .
Br4 Cu2 Cu3 Br1 -158.41(4) . .
Br2 Cu2 Cu3 Br1 100.48(4) . .
Cu4 Cu2 Cu3 Br1 128.72(4) . .
N2 Cu2 Cu3 Br4 99.63(19) . .
Br2 Cu2 Cu3 Br4 -101.12(4) . .
Br1 Cu2 Cu3 Br4 158.41(4) . .
Cu4 Cu2 Cu3 Br4 -72.87(4) . .
N2 Cu2 Cu3 Cu4 172.50(19) . .
Br4 Cu2 Cu3 Cu4 72.87(4) . .
Br2 Cu2 Cu3 Cu4 -28.25(4) . .
Br1 Cu2 Cu3 Cu4 -128.72(4) . .
Cu3 Br3 Cu4 Br2 99.54(5) . .
Cu3 Br3 Cu4 Br1 -134.97(5) . 1_554
Cu3 Br3 Cu4 Br4 -21.58(4) . .
Cu3 Br3 Cu4 Cu2 36.80(4) . .
Cu2 Br2 Cu4 Br3 -93.66(5) . .
Cu2 Br2 Cu4 Br1 144.72(5) . 1_554
Cu2 Br2 Cu4 Br4 27.55(4) . .
Cu2 Br2 Cu4 Cu3 -33.12(4) . .
Cu2 Br4 Cu4 Br3 100.26(5) . .
Cu3 Br4 Cu4 Br3 20.76(4) . .
Cu2 Br4 Cu4 Br2 -28.43(4) . .
Cu3 Br4 Cu4 Br2 -107.94(5) . .
Cu2 Br4 Cu4 Br1 -148.61(4) . 1_554
Cu3 Br4 Cu4 Br1 131.88(4) . 1_554
Cu3 Br4 Cu4 Cu2 -79.51(4) . .
Cu2 Br4 Cu4 Cu3 79.51(4) . .
N2 Cu2 Cu4 Br3 158.8(3) . .
Br4 Cu2 Cu4 Br3 -98.70(5) . .
Br2 Cu2 Cu4 Br3 113.81(5) . .
Br1 Cu2 Cu4 Br3 7.90(5) . .
Cu3 Cu2 Cu4 Br3 -32.48(4) . .
N2 Cu2 Cu4 Br2 45.0(3) . .
Br4 Cu2 Cu4 Br2 147.49(4) . .
Br1 Cu2 Cu4 Br2 -105.91(3) . .
Cu3 Cu2 Cu4 Br2 -146.29(4) . .
N2 Cu2 Cu4 Br1 -36.1(3) . 1_554
Br4 Cu2 Cu4 Br1 66.46(9) . 1_554
Br2 Cu2 Cu4 Br1 -81.03(8) . 1_554
Br1 Cu2 Cu4 Br1 173.06(8) . 1_554
Cu3 Cu2 Cu4 Br1 132.68(10) . 1_554
N2 Cu2 Cu4 Br4 -102.5(3) . .
Br2 Cu2 Cu4 Br4 -147.49(4) . .
Br1 Cu2 Cu4 Br4 106.60(3) . .
Cu3 Cu2 Cu4 Br4 66.22(3) . .
N2 Cu2 Cu4 Cu3 -168.7(3) . .
Br4 Cu2 Cu4 Cu3 -66.22(3) . .
Br2 Cu2 Cu4 Cu3 146.29(4) . .
Br1 Cu2 Cu4 Cu3 40.38(3) . .
N4 Cu3 Cu4 Br3 -104.5(3) . .
Br1 Cu3 Cu4 Br3 100.49(4) . .
Br4 Cu3 Cu4 Br3 -155.18(5) . .
Cu2 Cu3 Cu4 Br3 140.70(5) . .
N4 Cu3 Cu4 Br2 145.7(2) . .
Br3 Cu3 Cu4 Br2 -109.73(6) . .
Br1 Cu3 Cu4 Br2 -9.24(5) . .
Br4 Cu3 Cu4 Br2 95.09(4) . .
Cu2 Cu3 Cu4 Br2 30.97(4) . .
N4 Cu3 Cu4 Br1 -31.5(3) . 1_554
Br3 Cu3 Cu4 Br1 73.06(6) . 1_554
Br1 Cu3 Cu4 Br1 173.55(6) . 1_554
Br4 Cu3 Cu4 Br1 -82.12(6) . 1_554
Cu2 Cu3 Cu4 Br1 -146.24(7) . 1_554
N4 Cu3 Cu4 Br4 50.6(2) . .
Br3 Cu3 Cu4 Br4 155.18(5) . .
Br1 Cu3 Cu4 Br4 -104.33(3) . .
Cu2 Cu3 Cu4 Br4 -64.12(3) . .
N4 Cu3 Cu4 Cu2 114.8(3) . .
Br3 Cu3 Cu4 Cu2 -140.70(5) . .
Br1 Cu3 Cu4 Cu2 -40.21(3) . .
Br4 Cu3 Cu4 Cu2 64.12(3) . .
N3 Cu1 N1 C4 32.3(8) . .
Br1 Cu1 N1 C4 -137.6(3) . .
N3 Cu1 N1 C1 -93.5(6) . .
Br1 Cu1 N1 C1 96.6(3) . .
Br4 Cu2 N2 C3 63.7(3) . .
Br2 Cu2 N2 C3 -170.6(3) . .
Br1 Cu2 N2 C3 -57.4(3) . .
Cu4 Cu2 N2 C3 152.1(3) . .
Cu3 Cu2 N2 C3 -11.5(4) . .
Br4 Cu2 N2 C2 -60.0(3) . 12_654
Br2 Cu2 N2 C2 65.7(3) . 12_654
Br1 Cu2 N2 C2 178.9(3) . 12_654
Cu4 Cu2 N2 C2 28.4(5) . 12_654
Cu3 Cu2 N2 C2 -135.2(3) . 12_654
Br4 Cu2 N2 C5 -177.1(3) . .
Br2 Cu2 N2 C5 -51.5(4) . .
Br1 Cu2 N2 C5 61.8(4) . .
Cu4 Cu2 N2 C5 -88.7(5) . .
Cu3 Cu2 N2 C5 107.7(4) . .
N1 Cu1 N3 C9 -98.6(6) . .
Br1 Cu1 N3 C9 71.4(3) . .
N1 Cu1 N3 C6 25.6(8) . .
Br1 Cu1 N3 C6 -164.4(4) . .
Br3 Cu3 N4 C7 -83.1(3) . 11_454
Br1 Cu3 N4 C7 155.0(3) . 11_454
Br4 Cu3 N4 C7 43.6(3) . 11_454
Cu4 Cu3 N4 C7 1.2(5) . 11_454
Cu2 Cu3 N4 C7 95.7(3) . 11_454
Br3 Cu3 N4 C8 40.5(4) . .
Br1 Cu3 N4 C8 -81.5(4) . .
Br4 Cu3 N4 C8 167.1(3) . .
Cu4 Cu3 N4 C8 124.7(4) . .
Cu2 Cu3 N4 C8 -140.7(3) . .
Br3 Cu3 N4 C10 159.0(3) . .
Br1 Cu3 N4 C10 37.0(4) . .
Br4 Cu3 N4 C10 -74.4(4) . .
Cu4 Cu3 N4 C10 -116.8(4) . .
Cu2 Cu3 N4 C10 -22.3(4) . .
C4 N1 C1 C2 54.7(5) . .
Cu1 N1 C1 C2 -176.4(3) . .
N1 C1 C2 N2 -57.3(6) . 16_645
C2 N2 C3 C4 59.6(5) 12_654 12_654
C5 N2 C3 C4 175.6(4) . 12_654
Cu2 N2 C3 C4 -66.3(4) . 12_654
C1 N1 C4 C3 -55.5(6) . 16_645
Cu1 N1 C4 C3 176.9(3) . 16_645
C9 N3 C6 C7 60.5(5) . .
Cu1 N3 C6 C7 -67.0(5) . .
N3 C6 C7 N4 -60.4(5) . 3
C7 N4 C8 C9 54.8(6) 11_454 11_454
C10 N4 C8 C9 174.1(4) . 11_454
Cu3 N4 C8 C9 -69.2(5) . 11_454
C6 N3 C9 C8 -59.3(6) . 3
Cu1 N3 C9 C8 67.1(5) . 3
